data_1536365
loop_
_publ_author_name
'Demartin, F.'
'Pilati, T.'
'Gramaccioli, C.M.'
'Gentile, P.'
'Diella, V.'

_publ_section_title
;
 A crystal-chemical investigation of alpine gadolinite
;
_journal_name_full 'Canadian Mineralogist'
_journal_page_first 127
_journal_page_last 136
_journal_volume 30
_journal_year 1993
_chemical_compound_source 'Val Nalps, Switzerland'
_chemical_formula_sum 'B0.66 Be1.34 Ca0.3 Dy0.28 Fe0.54 H0.6 O10 Si2 Y1.42'
_chemical_name_mineral Gadolinite-(Y)
_chemical_name_systematic
;
Fe0.54 (Y1.42 Dy0.28 Ca0.3) ((Be1.34 B0.66) Si2 O9.4 (O H)0.6)
;
_space_group_IT_number 14
_symmetry_space_group_name_Hall '-P 2ybc'
_symmetry_space_group_name_H-M 'P 1 21/c 1'
_cell_angle_alpha 90
_cell_angle_beta 90.48
_cell_angle_gamma 90
_cell_formula_units_Z 2
_cell_length_a 4.746
_cell_length_b 7.562
_cell_length_c 9.903
_cell_volume 355.399
_citation_journal_id_ASTM CAMIA6
_database_code_amcsd 0005288
_exptl_crystal_density_diffrn 4.199
_cod_data_source_file Demartin_CAMIA6_1993_1553.cif
_cod_data_source_block H0.6B0.66Be1.34Ca0.3Dy0.28Fe0.54O10Si2Y1.42
_cod_original_cell_volume 355.3988
_cod_original_formula_sum 'H0.6 B0.66 Be1.34 Ca0.3 Dy0.28 Fe0.54 O10 Si2 Y1.42'
_cod_database_code 1536365

loop_
_space_group_symop_operation_xyz
x,y,z
-x,y+1/2,-z+1/2
-x,-y,-z
x,-y-1/2,z-1/2

loop_
_atom_site_label
_atom_site_type_symbol
_atom_site_fract_x
_atom_site_fract_y
_atom_site_fract_z
_atom_site_occupancy
_atom_site_U_iso_or_equiv
O5 O-2 0.7893 0.4116 0.3322 1 0.0
B1 B+3 0.4534 0.4144 0.3362 0.33 0.0
Y1 Y+3 0.00027 0.10773 0.33093 0.71 0.0
Ca1 Ca+2 0.00027 0.10773 0.33093 0.15 0.0
Si1 Si+4 0.5205 0.2763 0.07928 1 0.0
O4 O-2 0.6848 0.1053 0.1444 1 0.0
Dy1 Dy+3 0.00027 0.10773 0.33093 0.14 0.0
Be1 Be+2 0.4534 0.4144 0.3362 0.67 0.0
O3 O-2 0.3074 0.3459 0.1967 1 0.0
Fe1 Fe+2 0 0 0 0.54 0.0
O1 O-2 0.7599 0.4117 0.0317 1 0.0
O2 O-2 0.325 0.2879 0.4514 1 0.0

loop_
_cod_related_entry_id
_cod_related_entry_database
_cod_related_entry_code
1 AMCSD 0005288
